data_7027306
loop_
_publ_author_name
'Clegg, William'
'Doherty, Simon'
'Izod, Keith'
'Kagerer, Hartmut'
'O&#x2019;Shaughnessy, Paul'
'Sheffield, Joanne M.'

_publ_section_title
;
 Monomeric alkali metal complexes of a sterically demanding,
 donor-functionalised secondary phosphide ligand
;
_journal_issue 11
_journal_name_full 'Journal of the Chemical Society, Dalton Transactions'
_journal_page_first 1825
_journal_paper_doi 10.1039/a900869a
_journal_year 1999
_chemical_formula_sum 'C22 H47 N3 Na P Si2'
_chemical_formula_weight 463.77
_chemical_name_systematic
;
 ?
;
_space_group_IT_number 2
_symmetry_cell_setting triclinic
_symmetry_space_group_name_Hall '-P 1'
_symmetry_space_group_name_H-M 'P -1'
_atom_sites_solution_hydrogens geom
_atom_sites_solution_primary direct
_atom_sites_solution_secondary difmap
_audit_creation_method SHELXL-97
_cell_angle_alpha 67.669(4)
_cell_angle_beta 87.913(4)
_cell_angle_gamma 71.329(3)
_cell_formula_units_Z 2
_cell_length_a 9.5849(15)
_cell_length_b 11.8767(18)
_cell_length_c 14.424(2)
_cell_measurement_reflns_used 6725
_cell_measurement_temperature 160(2)
_cell_measurement_theta_max 28.55
_cell_measurement_theta_min 2.25
_cell_volume 1432.1(4)
_computing_cell_refinement 'Siemens SMART'
_computing_data_collection 'Siemens SMART'
_computing_data_reduction 'Siemens SAINT'
_computing_molecular_graphics 'Siemens SHELXTL'
_computing_publication_material 'SHELXTL and local programs'
_computing_structure_refinement 'Siemens SHELXTL'
_computing_structure_solution 'Siemens SHELXTL'
_diffrn_ambient_temperature 160(2)
_diffrn_measured_fraction_theta_full 0.866
_diffrn_measured_fraction_theta_max 0.866
_diffrn_measurement_device_type 'Siemens SMART CCD diffractometer'
_diffrn_measurement_method '\w rotation with narrow frames'
_diffrn_radiation_monochromator graphite
_diffrn_radiation_source 'fine-focus sealed tube'
_diffrn_radiation_type MoK\a
_diffrn_radiation_wavelength 0.71073
_diffrn_reflns_av_R_equivalents 0.0268
_diffrn_reflns_av_sigmaI/netI 0.0585
_diffrn_reflns_limit_h_max 12
_diffrn_reflns_limit_h_min -12
_diffrn_reflns_limit_k_max 13
_diffrn_reflns_limit_k_min -15
_diffrn_reflns_limit_l_max 17
_diffrn_reflns_limit_l_min -19
_diffrn_reflns_number 10581
_diffrn_reflns_theta_full 28.81
_diffrn_reflns_theta_max 28.81
_diffrn_reflns_theta_min 1.53
_exptl_absorpt_coefficient_mu 0.208
_exptl_absorpt_correction_T_max 0.772
_exptl_absorpt_correction_T_min 0.971
_exptl_absorpt_correction_type empirical
_exptl_crystal_colour yellow
_exptl_crystal_density_diffrn 1.075
_exptl_crystal_density_method 'not measured'
_exptl_crystal_description plate
_exptl_crystal_F_000 508
_exptl_crystal_size_max 0.40
_exptl_crystal_size_mid 0.24
_exptl_crystal_size_min 0.14
_refine_diff_density_max 0.452
_refine_diff_density_min -0.291
_refine_diff_density_rms 0.054
_refine_ls_extinction_method none
_refine_ls_goodness_of_fit_ref 1.011
_refine_ls_hydrogen_treatment mixed
_refine_ls_matrix_type full
_refine_ls_number_parameters 274
_refine_ls_number_reflns 6468
_refine_ls_number_restraints 0
_refine_ls_restrained_S_all 1.011
_refine_ls_R_factor_all 0.0685
_refine_ls_R_factor_gt 0.0439
_refine_ls_shift/su_max 0.007
_refine_ls_shift/su_mean 0.001
_refine_ls_structure_factor_coef Fsqd
_refine_ls_weighting_details 'calc w=1/[\s^2^(Fo^2^)+(0.0617P)^2^+0.0000P] where P=(Fo^2^+2Fc^2^)/3'
_refine_ls_weighting_scheme calc
_refine_ls_wR_factor_gt 0.1057
_refine_ls_wR_factor_ref 0.1164
_reflns_number_gt 4790
_reflns_number_total 6468
_reflns_threshold_expression >2sigma(I)
_cod_data_source_file 900869asup1.cif
_cod_data_source_block compound_3
_cod_database_code 7027306

loop_
_symmetry_equiv_pos_as_xyz
'x, y, z'
'-x, -y, -z'

loop_
_atom_site_label
_atom_site_type_symbol
_atom_site_fract_x
_atom_site_fract_y
_atom_site_fract_z
_atom_site_U_iso_or_equiv
_atom_site_adp_type
_atom_site_occupancy
_atom_site_symmetry_multiplicity
_atom_site_calc_flag
_atom_site_refinement_flags
Na Na 1.11077(7) -0.10487(7) 0.22224(6) 0.02416(18) Uani 1 1 d .
P P 0.81013(5) 0.04668(4) 0.21121(4) 0.01982(12) Uani 1 1 d .
Si1 Si 0.85145(6) 0.29673(5) 0.20822(4) 0.02478(14) Uani 1 1 d .
Si2 Si 0.54640(5) 0.23638(5) 0.25807(4) 0.02343(14) Uani 1 1 d .
N1 N 0.99476(16) -0.21976(14) 0.15497(12) 0.0214(3) Uani 1 1 d .
N2 N 1.27074(17) -0.21347(16) 0.38127(12) 0.0259(4) Uani 1 1 d .
N3 N 1.37009(17) -0.14948(16) 0.17190(12) 0.0270(4) Uani 1 1 d .
C1 C 0.75427(19) 0.17586(16) 0.26530(14) 0.0196(4) Uani 1 1 d .
H1 H 0.7906 0.1315 0.3385 0.024 Uiso 1 1 calc R
C2 C 0.8281(3) 0.4049(2) 0.2786(2) 0.0459(6) Uani 1 1 d .
H2A H 0.8908 0.4589 0.2532 0.069 Uiso 1 1 calc R
H2B H 0.8569 0.3522 0.3505 0.069 Uiso 1 1 calc R
H2C H 0.7243 0.4599 0.2689 0.069 Uiso 1 1 calc R
C3 C 0.7829(3) 0.4005(2) 0.07386(17) 0.0461(6) Uani 1 1 d .
H3A H 0.7811 0.3461 0.0373 0.069 Uiso 1 1 calc R
H3B H 0.8487 0.4502 0.0437 0.069 Uiso 1 1 calc R
H3C H 0.6827 0.4597 0.0698 0.069 Uiso 1 1 calc R
C4 C 1.0557(2) 0.2150(2) 0.21668(19) 0.0403(6) Uani 1 1 d .
H4A H 1.0770 0.1704 0.1703 0.061 Uiso 1 1 calc R
H4B H 1.0914 0.1522 0.2857 0.061 Uiso 1 1 calc R
H4C H 1.1059 0.2795 0.1985 0.061 Uiso 1 1 calc R
C5 C 0.4612(2) 0.2858(2) 0.12812(16) 0.0392(6) Uani 1 1 d .
H5A H 0.4922 0.2116 0.1085 0.059 Uiso 1 1 calc R
H5B H 0.4936 0.3551 0.0809 0.059 Uiso 1 1 calc R
H5C H 0.3532 0.3165 0.1269 0.059 Uiso 1 1 calc R
C6 C 0.4679(2) 0.3818(2) 0.29132(19) 0.0416(6) Uani 1 1 d .
H6A H 0.3611 0.4005 0.2950 0.062 Uiso 1 1 calc R
H6B H 0.4865 0.4563 0.2396 0.062 Uiso 1 1 calc R
H6C H 0.5153 0.3643 0.3567 0.062 Uiso 1 1 calc R
C7 C 0.4775(2) 0.1088(2) 0.34723(16) 0.0308(5) Uani 1 1 d .
H7A H 0.3704 0.1339 0.3321 0.046 Uiso 1 1 calc R
H7B H 0.4988 0.0987 0.4164 0.046 Uiso 1 1 calc R
H7C H 0.5270 0.0269 0.3400 0.046 Uiso 1 1 calc R
C8 C 0.82659(18) -0.10283(16) 0.31765(13) 0.0187(4) Uani 1 1 d .
C9 C 0.82073(19) -0.11749(17) 0.41962(14) 0.0225(4) Uani 1 1 d .
H9 H 0.8095 -0.0446 0.4355 0.027 Uiso 1 1 calc R
C10 C 0.8307(2) -0.23395(18) 0.49722(15) 0.0272(4) Uani 1 1 d .
H10 H 0.8265 -0.2391 0.5646 0.033 Uiso 1 1 calc R
C11 C 0.8467(2) -0.34276(18) 0.47789(15) 0.0284(5) Uani 1 1 d .
H11 H 0.8536 -0.4225 0.5311 0.034 Uiso 1 1 calc R
C12 C 0.85258(19) -0.33254(18) 0.37894(15) 0.0242(4) Uani 1 1 d .
H12 H 0.8626 -0.4065 0.3648 0.029 Uiso 1 1 calc R
C13 C 0.84413(18) -0.21715(17) 0.29975(14) 0.0191(4) Uani 1 1 d .
C14 C 0.84832(18) -0.21123(18) 0.19367(14) 0.0213(4) Uani 1 1 d .
H14A H 0.8192 -0.2828 0.1910 0.026 Uiso 1 1 calc R
H14B H 0.7745 -0.1293 0.1489 0.026 Uiso 1 1 calc R
C15 C 0.9767(2) -0.1665(2) 0.04485(15) 0.0336(5) Uani 1 1 d .
H15A H 1.0739 -0.1733 0.0192 0.050 Uiso 1 1 calc R
H15B H 0.9140 -0.0757 0.0198 0.050 Uiso 1 1 calc R
H15C H 0.9302 -0.2150 0.0218 0.050 Uiso 1 1 calc R
C16 C 1.0920(2) -0.35454(18) 0.19237(16) 0.0300(5) Uani 1 1 d .
H16A H 1.0965 -0.3926 0.2660 0.045 Uiso 1 1 calc R
H16B H 1.1915 -0.3584 0.1720 0.045 Uiso 1 1 calc R
H16C H 1.0529 -0.4028 0.1641 0.045 Uiso 1 1 calc R
C17 C 1.2276(3) -0.1451(2) 0.44957(17) 0.0390(5) Uani 1 1 d .
H17A H 1.2921 -0.1941 0.5128 0.058 Uiso 1 1 calc R
H17B H 1.1246 -0.1364 0.4634 0.058 Uiso 1 1 calc R
H17C H 1.2373 -0.0593 0.4180 0.058 Uiso 1 1 calc R
C18 C 1.2541(3) -0.3411(2) 0.42907(17) 0.0375(5) Uani 1 1 d .
H18A H 1.3162 -0.3894 0.4933 0.056 Uiso 1 1 calc R
H18B H 1.2846 -0.3882 0.3847 0.056 Uiso 1 1 calc R
H18C H 1.1503 -0.3311 0.4411 0.056 Uiso 1 1 calc R
C19 C 1.4245(2) -0.2249(2) 0.35834(15) 0.0315(5) Uani 1 1 d .
H19A H 1.4926 -0.2956 0.4160 0.038 Uiso 1 1 calc R
H19B H 1.4417 -0.1438 0.3500 0.038 Uiso 1 1 calc R
C20 C 1.4600(2) -0.2515(2) 0.26391(16) 0.0315(5) Uani 1 1 d .
H20A H 1.5657 -0.2627 0.2548 0.038 Uiso 1 1 calc R
H20B H 1.4450 -0.3337 0.2733 0.038 Uiso 1 1 calc R
C21 C 1.4091(2) -0.1929(2) 0.08870(17) 0.0398(6) Uani 1 1 d .
H21A H 1.3486 -0.1276 0.0267 0.060 Uiso 1 1 calc R
H21B H 1.3907 -0.2745 0.1046 0.060 Uiso 1 1 calc R
H21C H 1.5140 -0.2056 0.0794 0.060 Uiso 1 1 calc R
C22 C 1.3997(2) -0.0284(2) 0.14793(18) 0.0380(5) Uani 1 1 d .
H22A H 1.3647 0.0057 0.1997 0.057 Uiso 1 1 calc R
H22B H 1.3479 0.0343 0.0822 0.057 Uiso 1 1 calc R
H22C H 1.5064 -0.0443 0.1458 0.057 Uiso 1 1 calc R

loop_
_atom_site_aniso_label
_atom_site_aniso_U_11
_atom_site_aniso_U_22
_atom_site_aniso_U_33
_atom_site_aniso_U_23
_atom_site_aniso_U_13
_atom_site_aniso_U_12
Na 0.0181(3) 0.0267(4) 0.0290(4) -0.0126(3) 0.0013(3) -0.0069(3)
P 0.0234(2) 0.0160(2) 0.0184(3) -0.00666(19) 0.00258(18) -0.00438(18)
Si1 0.0279(3) 0.0192(3) 0.0270(3) -0.0076(2) 0.0050(2) -0.0095(2)
Si2 0.0203(2) 0.0202(3) 0.0260(3) -0.0087(2) 0.0008(2) -0.0019(2)
N1 0.0198(7) 0.0216(8) 0.0241(9) -0.0113(7) 0.0044(6) -0.0057(6)
N2 0.0250(8) 0.0308(9) 0.0253(9) -0.0128(7) 0.0044(7) -0.0115(7)
N3 0.0221(8) 0.0344(9) 0.0267(9) -0.0126(8) 0.0056(7) -0.0119(7)
C1 0.0208(8) 0.0162(8) 0.0205(10) -0.0073(7) 0.0015(7) -0.0042(7)
C2 0.0595(15) 0.0410(13) 0.0595(17) -0.0296(12) 0.0225(13) -0.0346(12)
C3 0.0511(14) 0.0370(13) 0.0345(14) 0.0019(11) 0.0060(11) -0.0139(11)
C4 0.0286(11) 0.0411(13) 0.0513(15) -0.0142(11) 0.0054(10) -0.0163(10)
C5 0.0292(11) 0.0448(13) 0.0316(13) -0.0065(11) -0.0061(9) -0.0060(10)
C6 0.0357(11) 0.0271(12) 0.0575(16) -0.0217(11) 0.0036(11) 0.0019(9)
C7 0.0224(9) 0.0339(11) 0.0354(12) -0.0127(10) 0.0054(8) -0.0099(8)
C8 0.0148(8) 0.0177(9) 0.0217(10) -0.0069(7) 0.0015(7) -0.0040(7)
C9 0.0254(9) 0.0172(9) 0.0239(10) -0.0099(8) 0.0035(8) -0.0037(7)
C10 0.0287(10) 0.0269(10) 0.0196(10) -0.0062(8) 0.0058(8) -0.0048(8)
C11 0.0299(10) 0.0203(10) 0.0279(11) -0.0027(8) 0.0065(8) -0.0078(8)
C12 0.0228(9) 0.0161(9) 0.0347(12) -0.0105(8) 0.0059(8) -0.0071(7)
C13 0.0137(7) 0.0190(9) 0.0249(10) -0.0096(8) 0.0023(7) -0.0047(7)
C14 0.0173(8) 0.0207(9) 0.0290(11) -0.0127(8) 0.0023(7) -0.0067(7)
C15 0.0348(11) 0.0392(12) 0.0284(12) -0.0151(10) 0.0072(9) -0.0125(10)
C16 0.0252(9) 0.0272(11) 0.0368(12) -0.0143(9) 0.0069(9) -0.0057(8)
C17 0.0452(13) 0.0427(13) 0.0315(13) -0.0197(11) 0.0048(10) -0.0115(11)
C18 0.0440(12) 0.0420(13) 0.0334(13) -0.0142(10) 0.0096(10) -0.0243(11)
C19 0.0260(10) 0.0390(12) 0.0287(12) -0.0107(10) -0.0026(8) -0.0122(9)
C20 0.0202(9) 0.0380(12) 0.0351(12) -0.0146(10) 0.0036(8) -0.0079(9)
C21 0.0341(11) 0.0579(15) 0.0371(13) -0.0255(12) 0.0127(10) -0.0200(11)
C22 0.0287(10) 0.0394(13) 0.0463(14) -0.0151(11) 0.0057(10) -0.0140(10)

loop_
_atom_type_symbol
_atom_type_description
_atom_type_scat_dispersion_real
_atom_type_scat_dispersion_imag
_atom_type_scat_source
C C 0.0033 0.0016 'International Tables Vol C Tables 4.2.6.8 and 6.1.1.4'
H H 0.0000 0.0000 'International Tables Vol C Tables 4.2.6.8 and 6.1.1.4'
N N 0.0061 0.0033 'International Tables Vol C Tables 4.2.6.8 and 6.1.1.4'
Na Na 0.0362 0.0249 'International Tables Vol C Tables 4.2.6.8 and 6.1.1.4'
Si Si 0.0817 0.0704 'International Tables Vol C Tables 4.2.6.8 and 6.1.1.4'
P P 0.1023 0.0942 'International Tables Vol C Tables 4.2.6.8 and 6.1.1.4'

loop_
_geom_angle_atom_site_label_1
_geom_angle_atom_site_label_2
_geom_angle_atom_site_label_3
_geom_angle
N2 Na N1 122.37(6)
N2 Na N3 74.91(6)
N1 Na N3 106.11(6)
N2 Na P 121.45(5)
N1 Na P 81.40(4)
N3 Na P 155.40(5)
N2 Na C8 95.59(6)
N1 Na C8 73.07(5)
N3 Na C8 168.41(6)
P Na C8 36.09(4)
C8 P C1 104.88(8)
C8 P Na 76.89(5)
C1 P Na 121.53(6)
C3 Si1 C4 108.62(11)
C3 Si1 C1 112.40(10)
C4 Si1 C1 110.99(9)
C3 Si1 C2 107.93(12)
C4 Si1 C2 105.38(12)
C1 Si1 C2 111.22(9)
C7 Si2 C5 108.65(10)
C7 Si2 C1 110.47(8)
C5 Si2 C1 111.44(9)
C7 Si2 C6 106.22(10)
C5 Si2 C6 105.65(11)
C1 Si2 C6 114.07(10)
C15 N1 C16 109.46(16)
C15 N1 C14 109.41(15)
C16 N1 C14 110.16(15)
C15 N1 Na 112.51(12)
C16 N1 Na 106.76(12)
C14 N1 Na 108.50(11)
C18 N2 C17 108.85(17)
C18 N2 C19 110.94(16)
C17 N2 C19 109.95(16)
C18 N2 Na 105.79(13)
C17 N2 Na 112.71(13)
C19 N2 Na 108.54(12)
C22 N3 C21 108.98(17)
C22 N3 C20 111.31(17)
C21 N3 C20 107.77(16)
C22 N3 Na 104.58(12)
C21 N3 Na 120.37(12)
C20 N3 Na 103.69(11)
Si1 C1 Si2 118.20(9)
Si1 C1 P 110.77(9)
Si2 C1 P 107.68(9)
C10 C9 C8 122.61(18)
C11 C10 C9 120.89(18)
C10 C11 C12 118.38(18)
C11 C12 C13 121.91(18)
C12 C13 C8 120.82(17)
C12 C13 C14 119.55(17)
C8 C13 C14 119.60(16)
N1 C14 C13 113.82(15)
N2 C19 C20 112.76(16)
N3 C20 C19 114.07(17)

loop_
_geom_bond_atom_site_label_1
_geom_bond_atom_site_label_2
_geom_bond_distance
Na N2 2.4533(18)
Na N1 2.4689(18)
Na N3 2.5108(17)
Na P 2.8396(9)
Na C8 3.0040(18)
P C8 1.8171(18)
P C1 1.8980(18)
Si1 C3 1.862(2)
Si1 C4 1.871(2)
Si1 C1 1.8731(18)
Si1 C2 1.877(2)
Si2 C7 1.867(2)
Si2 C5 1.869(2)
Si2 C1 1.8811(18)
Si2 C6 1.885(2)
N1 C15 1.463(2)
N1 C16 1.465(2)
N1 C14 1.479(2)
N2 C18 1.467(3)
N2 C17 1.471(3)
N2 C19 1.473(2)
N3 C22 1.464(3)
N3 C21 1.470(3)
N3 C20 1.471(3)
C8 C9 1.415(3)
C9 C10 1.386(2)
C10 C11 1.384(3)
C11 C12 1.386(3)
C12 C13 1.391(2)
C13 C14 1.505(3)
C19 C20 1.515(3)
